data_1558920
loop_
_publ_author_name
'Zimmer, Hans'
'Amer, Adel'
'Shabana, R.'
'Ho, Douglas'
'Mark, Jr., Harry B.'
'Sudsuansri, Kobkul'
'Striley, Cindy'

_publ_section_title
;
 Synthesis of Novel Crown Ethers Derived from
 3,3'-Dimethyl-2,2'-Bithienylene and Preparation of
 alpha,omega-Bis(3-methylenethienyl) Ethers
;
_journal_name_full 'Acta Chemica Scandinavica'
_journal_page_first 184
_journal_page_last 190
_journal_paper_doi 10.3891/acta.chem.scand.47-0184
_journal_volume 47
_journal_year 1993
_chemical_formula_sum 'C24 H24 O4 S4'
_chemical_formula_weight 504.69
_chemical_name_common
;
7,9,10,12,19,21,22,24-octahydrotetrathieno[3,2-f:2',3'-h:3",2"-p:2"',3"'-r]
[1,4,11,14] tetraoxacycloicosine
;
_space_group_IT_number 15
_space_group_name_Hall '-C 2yc'
_space_group_name_H-M_alt 'C 1 2/c 1'
_symmetry_cell_setting monoclinic
_symmetry_Int_Tables_number 15
_symmetry_space_group_name_Hall '-C 2yc'
_symmetry_space_group_name_H-M 'C 1 2/c 1'
_cell_angle_alpha 90.
_cell_angle_beta 120.76(1)
_cell_angle_gamma 90.
_cell_formula_units_Z 4
_cell_length_a 18.128(3)
_cell_length_b 10.643(2)
_cell_length_c 14.561(3)
_cell_volume 2414.1(8)
_diffrn_ambient_temperature 294
_diffrn_radiation_probe x-ray
_diffrn_radiation_type MoK\a
_diffrn_radiation_wavelength 0.71073
_exptl_absorpt_coefficient_mu 0.368
_exptl_crystal_density_diffrn 1.39
_exptl_crystal_F_000 1056
_refine_ls_goodness_of_fit_ref 1.25
_refine_ls_number_parameters 193
_refine_ls_number_reflns 980
_refine_ls_R_factor_gt 0.0341
_refine_ls_wR_factor_gt 0.0310
_cod_data_source_file Acta-Chem-Scand-1993-47-184-2.cif
_cod_data_source_block 2
_cod_original_cell_volume 2414.0(6)
_cod_original_sg_symbol_H-M 'C 2/c'
_cod_database_code 1558920

loop_
_space_group_symop_id
_space_group_symop_operation_xyz
1 x,y,z
2 -x,y,1/2-z
3 -x,-y,-z
4 x,-y,1/2+z
5 1/2+x,1/2+y,z
6 1/2-x,1/2+y,1/2-z
7 1/2-x,1/2-y,-z
8 1/2+x,1/2-y,1/2+z

loop_
_atom_site_label
_atom_site_type_symbol
_atom_site_thermal_displace_type
_atom_site_fract_x
_atom_site_fract_y
_atom_site_fract_z
_atom_site_occupancy
_atom_site_U_iso_or_equiv
_atom_site_calc_flag
_atom_site_refinement_flags
_atom_site_disorder_assembly
_atom_site_disorder_group
S13 S Uiso 0.35370(10) 0.10980(10) 0.42610(10) 1.000 0.0540(10) . . . .
S14 S Uiso 0.18250(10) 0.24400(10) 0.12670(10) 1.000 0.0530(10) . . . .
O2 O Uiso 0.4556(2) 0.4496(2) 0.3066(2) 1.000 0.0420(10) . . . .
O9 O Uiso 0.4162(2) -0.0042(3) 0.1602(2) 1.000 0.058(2) . . . .
C1 C Uiso 0.4574(3) 0.5532(4) 0.2467(4) 1.000 0.036(2) . . . .
C3 C Uiso 0.3721(3) 0.4231(4) 0.2862(4) 1.000 0.040(2) . . . .
C4 C Uiso 0.3764(2) 0.3186(4) 0.3567(3) 1.000 0.035(2) . . . .
C5 C Uiso 0.3332(2) 0.2075(3) 0.3204(3) 1.000 0.035(2) . . . .
C6 C Uiso 0.2777(2) 0.1655(4) 0.2102(3) 1.000 0.036(2) . . . .
C7 C Uiso 0.2878(2) 0.0663(4) 0.1585(3) 1.000 0.038(2) . . . .
C8 C Uiso 0.3626(3) -0.0219(5) 0.2042(4) 1.000 0.049(3) . . . .
C10 C Uiso 0.4643(3) 0.1077(6) 0.1931(4) 1.000 0.060(3) . . . .
C11 C Uiso 0.4268(3) 0.3218(5) 0.4699(4) 1.000 0.046(2) . . . .
C12 C Uiso 0.4216(3) 0.2171(4) 0.5172(4) 1.000 0.053(3) . . . .
C15 C Uiso 0.1591(3) 0.1443(5) 0.0237(4) 1.000 0.057(3) . . . .
C16 C Uiso 0.2195(3) 0.0557(5) 0.0512(4) 1.000 0.050(3) . . . .

loop_
_atom_type_symbol
_atom_type_description
_atom_type_scat_dispersion_real
_atom_type_scat_dispersion_imag
_atom_type_scat_source
C C 0.0033 0.0016 ' International Tables Vol C Tables 4.2.6.8 and 6.1.1.4'
O O 0.0106 0.0060 ' International Tables Vol C Tables 4.2.6.8 and 6.1.1.4'
S S 0.1246 0.1234 ' International Tables Vol C Tables 4.2.6.8 and 6.1.1.4'

loop_
_geom_angle_atom_site_label_1
_geom_angle_atom_site_label_2
_geom_angle_atom_site_label_3
_geom_angle
_geom_angle_site_symmetry_1
_geom_angle_site_symmetry_2
_geom_angle_site_symmetry_3
_geom_angle_publ_flag
C5 S13 C12 91.8(2) . . . yes
C6 S14 C15 91.6(2) . . . yes
C1 O2 C3 112.7(4) . . . yes
C8 O9 C10 113.9(4) . . . yes
O2 C1 C1 108.0(4) . . 2_655 yes
O2 C3 C4 109.4(4) . . . yes
C3 C4 C5 124.2(4) . . . no
C3 C4 C11 124.0(4) . . . no
C5 C4 C11 111.8(4) . . . no
S13 C5 C4 110.8(3) . . . yes
S13 C5 C6 120.4(3) . . . yes
C4 C5 C6 128.8(3) . . . no
S14 C6 C5 120.1(3) . . . yes
S14 C6 C7 110.7(3) . . . yes
C5 C6 C7 129.2(4) . . . no
C6 C7 C8 126.0(4) . . . no
C6 C7 C16 112.5(4) . . . no
C8 C7 C16 121.5(4) . . . no
O9 C8 C7 112.9(4) . . . yes
O9 C10 C10 114.4(5) . . 2_655 yes
C4 C11 C12 113.9(5) . . . no
S13 C12 C11 111.7(4) . . . yes
S14 C15 C16 112.2(4) . . . yes
C7 C16 C15 113.1(5) . . . no

loop_
_geom_bond_atom_site_label_1
_geom_bond_atom_site_label_2
_geom_bond_distance
_geom_bond_site_symmetry_1
_geom_bond_site_symmetry_2
_geom_bond_publ_flag
S13 C5 1.733(4) . . yes
S13 C12 1.706(5) . . yes
S14 C6 1.735(4) . . yes
S14 C15 1.704(5) . . yes
O2 C1 1.417(5) . . yes
O2 C3 1.414(7) . . yes
O9 C8 1.424(7) . . yes
O9 C10 1.407(7) . . yes
C1 C1 1.498(9) . 2_655 no
C3 C4 1.488(6) . . no
C4 C5 1.367(5) . . no
C4 C11 1.419(6) . . no
C5 C6 1.461(5) . . no
C6 C7 1.362(6) . . no
C7 C8 1.497(7) . . no
C7 C16 1.417(6) . . no
C10 C10 1.492(7) . 2_655 no
C11 C12 1.338(7) . . no
C15 C16 1.342(8) . . no

loop_
_geom_torsion_atom_site_label_1
_geom_torsion_atom_site_label_2
_geom_torsion_atom_site_label_3
_geom_torsion_atom_site_label_4
_geom_torsion
_geom_torsion_site_symmetry_1
_geom_torsion_site_symmetry_2
_geom_torsion_site_symmetry_3
_geom_torsion_site_symmetry_4
_geom_torsion_publ_flag
C5 S13 C12 C11 1.2(5) . . . . no
C12 S13 C5 C4 -1.3(4) . . . . no
C12 S13 C5 C6 177.3(4) . . . . no
C15 S14 C6 C7 -1.0(4) . . . . no
C6 S14 C15 C16 0.6(5) . . . . no
C15 S14 C6 C5 -179.7(4) . . . . no
C3 O2 C1 C1 -166.3(4) . . . 2_655 no
C1 O2 C3 C4 -176.6(3) . . . . no
C8 O9 C10 C10 71.6(6) . . . 2_655 no
C10 O9 C8 C7 71.0(5) . . . . no
O2 C1 C1 O2 70.2(4) . . 2_655 2_655 no
O2 C3 C4 C11 57.7(6) . . . . no
O2 C3 C4 C5 -121.5(4) . . . . no
C11 C4 C5 C6 -177.4(5) . . . . no
C5 C4 C11 C12 -0.2(7) . . . . no
C3 C4 C5 S13 -179.6(4) . . . . no
C11 C4 C5 S13 1.1(5) . . . . no
C3 C4 C5 C6 1.9(7) . . . . no
C3 C4 C11 C12 -179.4(5) . . . . no
C4 C5 C6 S14 -64.4(6) . . . . no
S13 C5 C6 C7 -61.1(6) . . . . no
S13 C5 C6 S14 117.3(3) . . . . no
C4 C5 C6 C7 117.2(5) . . . . no
S14 C6 C7 C8 179.0(4) . . . . no
C5 C6 C7 C16 179.7(4) . . . . no
S14 C6 C7 C16 1.2(5) . . . . no
C5 C6 C7 C8 -2.5(8) . . . . no
C6 C7 C8 O9 -108.2(5) . . . . no
C8 C7 C16 C15 -178.7(5) . . . . no
C6 C7 C16 C15 -0.7(7) . . . . no
C16 C7 C8 O9 69.4(6) . . . . no
O9 C10 C10 O9 43.5(7) . . 2_655 2_655 no
C4 C11 C12 S13 -0.9(7) . . . . no
S14 C15 C16 C7 -0.1(7) . . . . no
